data_1546314
loop_
_publ_author_name
'Pradhan, Sajan'
'Shahi, Chandan Kumar'
'Bhattacharyya, Aditya'
'Chauhan, Navya'
'Ghorai, Manas K.'

_publ_section_title
;
 Syntheses of Tetrahydrobenzoazepinoindoles and
 Dihydrobenzodiazepinoindoles via Ring-Opening Cyclization of Activated
 Aziridines with 2-(2-Bromophenyl)-1H-indoles.
;
_journal_issue 13
_journal_name_full 'Organic letters'
_journal_page_first 3438
_journal_page_last 3441
_journal_paper_doi 10.1021/acs.orglett.7b01397
_journal_volume 19
_journal_year 2017
_chemical_formula_sum 'C29 H24 N2 O2 S'
_chemical_formula_weight 464.56
_chemical_name_systematic
;
 ?
;
_space_group_IT_number 14
_symmetry_cell_setting monoclinic
_symmetry_space_group_name_Hall '-P 2yn'
_symmetry_space_group_name_H-M 'P 1 21/n 1'
_atom_sites_solution_hydrogens geom
_atom_sites_solution_primary direct
_atom_sites_solution_secondary difmap
_audit_creation_method SHELXL-97
_cell_angle_alpha 90.000(5)
_cell_angle_beta 97.163(5)
_cell_angle_gamma 90.000(5)
_cell_formula_units_Z 4
_cell_length_a 11.620(5)
_cell_length_b 12.325(5)
_cell_length_c 15.818(5)
_cell_measurement_reflns_used 3991
_cell_measurement_temperature 100(2)
_cell_measurement_theta_max 25.1
_cell_measurement_theta_min 2.1
_cell_volume 2247.7(15)
_computing_cell_refinement 'Bruker SMART'
_computing_data_collection 'Bruker SMART APEX'
_computing_data_reduction 'Bruker SAINT PLUS'
_computing_molecular_graphics 'Ortep-3 for Windows (Farrugia, 1997)'
_computing_publication_material 'WinGX publication routines (Farrugia, 1999)'
_computing_structure_refinement 'SHELXL-97 (Sheldrick, 1997)'
_computing_structure_solution 'SIR97(Altomare, et. al. 1999)'
_diffrn_ambient_temperature 100(2)
_diffrn_measured_fraction_theta_full 0.999
_diffrn_measured_fraction_theta_max 0.999
_diffrn_measurement_device_type 'CCD area detector'
_diffrn_measurement_method 'phi and omega scans'
_diffrn_radiation_monochromator graphite
_diffrn_radiation_source 'fine-focus sealed tube'
_diffrn_radiation_type MoK\a
_diffrn_radiation_wavelength 0.71073
_diffrn_reflns_av_R_equivalents 0.0601
_diffrn_reflns_av_sigmaI/netI 0.0420
_diffrn_reflns_limit_h_max 13
_diffrn_reflns_limit_h_min -13
_diffrn_reflns_limit_k_max 14
_diffrn_reflns_limit_k_min -14
_diffrn_reflns_limit_l_max 18
_diffrn_reflns_limit_l_min -18
_diffrn_reflns_number 26768
_diffrn_reflns_theta_full 25.07
_diffrn_reflns_theta_max 25.07
_diffrn_reflns_theta_min 2.06
_exptl_absorpt_coefficient_mu 0.175
_exptl_absorpt_correction_T_max 0.991
_exptl_absorpt_correction_T_min 0.966
_exptl_absorpt_correction_type empirical
_exptl_absorpt_process_details SADABS
_exptl_crystal_colour white
_exptl_crystal_density_diffrn 1.373
_exptl_crystal_density_meas 1.37
_exptl_crystal_density_method 'not measured'
_exptl_crystal_description prism
_exptl_crystal_F_000 976
_exptl_crystal_size_max 0.2
_exptl_crystal_size_mid 0.1
_exptl_crystal_size_min 0.05
_refine_diff_density_max 0.313
_refine_diff_density_min -0.364
_refine_diff_density_rms 0.090
_refine_ls_extinction_method none
_refine_ls_goodness_of_fit_ref 1.151
_refine_ls_hydrogen_treatment mixed
_refine_ls_matrix_type full
_refine_ls_number_parameters 308
_refine_ls_number_reflns 3991
_refine_ls_number_restraints 0
_refine_ls_restrained_S_all 1.151
_refine_ls_R_factor_all 0.0644
_refine_ls_R_factor_gt 0.0412
_refine_ls_shift/su_max 0.000
_refine_ls_shift/su_mean 0.000
_refine_ls_structure_factor_coef Fsqd
_refine_ls_weighting_details 'calc w=1/[\s^2^(Fo^2^)+(0.0695P)^2^+0.4294P] where P=(Fo^2^+2Fc^2^)/3'
_refine_ls_weighting_scheme calc
_refine_ls_wR_factor_gt 0.1045
_refine_ls_wR_factor_ref 0.1277
_reflns_number_gt 3085
_reflns_number_total 3991
_reflns_threshold_expression >2sigma(I)
_cod_data_source_file ol7b01397_si_003.cif
_cod_data_source_block 30janc_0m
_cod_depositor_comments
;
The following automatic conversions were performed:

'_symmetry_cell_setting' value 'Monoclinic' changed to 'monoclinic'
according to
/home/data/users/saulius/crontab/automatic-downloads/rss-feeds/ACS/lib/dictionaries/cif_core.dic
dictionary named 'cif_core.dic' version 2.4.2 from 2011-04-26.

Automatic conversion script
Id: cif_fix_values 4973 2017-02-22 13:04:09Z antanas 

 Adding full bibliography for 1546314.cif.
;
_cod_original_sg_symbol_H-M p21/n
_cod_database_code 1546314

loop_
_symmetry_equiv_pos_as_xyz
'x, y, z'
'-x+1/2, y+1/2, -z+1/2'
'-x, -y, -z'
'x-1/2, -y-1/2, z-1/2'

loop_
_atom_site_label
_atom_site_type_symbol
_atom_site_fract_x
_atom_site_fract_y
_atom_site_fract_z
_atom_site_U_iso_or_equiv
_atom_site_adp_type
_atom_site_occupancy
_atom_site_symmetry_multiplicity
_atom_site_calc_flag
_atom_site_refinement_flags
S1 S 0.50395(5) 0.36698(5) 0.29013(4) 0.01529(18) Uani 1 1 d .
O2 O 0.53493(14) 0.37707(14) 0.20618(10) 0.0210(4) Uani 1 1 d .
O1 O 0.51460(13) 0.45732(13) 0.34743(10) 0.0204(4) Uani 1 1 d .
N2 N 0.58473(16) 0.27052(15) 0.33820(12) 0.0142(4) Uani 1 1 d .
N1 N 0.46566(15) 0.11922(15) 0.43034(12) 0.0136(4) Uani 1 1 d .
C006 C 0.60574(19) 0.17405(19) 0.29026(14) 0.0139(5) Uani 1 1 d .
C007 C 0.60492(19) 0.26999(18) 0.43295(14) 0.0138(5) Uani 1 1 d .
H007 H 0.5511 0.3220 0.4536 0.017 Uiso 1 1 calc R
C008 C 0.72690(19) 0.30512(18) 0.46628(14) 0.0132(5) Uani 1 1 d .
C009 C 0.53525(19) 0.08197(18) 0.29274(14) 0.0139(5) Uani 1 1 d .
C010 C 0.33606(19) 0.03071(18) 0.33758(15) 0.0143(5) Uani 1 1 d .
H010 H 0.3015 -0.0041 0.2887 0.017 Uiso 1 1 calc R
C011 C 0.8219(2) 0.23982(19) 0.45549(15) 0.0154(5) Uani 1 1 d .
H011 H 0.8107 0.1753 0.4251 0.019 Uiso 1 1 calc R
C012 C 0.69613(19) 0.17478(19) 0.24077(14) 0.0162(5) Uani 1 1 d .
H012 H 0.7427 0.2360 0.2398 0.019 Uiso 1 1 calc R
C013 C 0.36889(18) 0.10237(18) 0.47156(14) 0.0133(5) Uani 1 1 d .
C014 C 0.57816(19) 0.15816(19) 0.46700(15) 0.0148(5) Uani 1 1 d .
H01A H 0.6372 0.1073 0.4541 0.018 Uiso 1 1 calc R
H01B H 0.5806 0.1618 0.5284 0.018 Uiso 1 1 calc R
C015 C 0.35917(19) 0.32136(18) 0.28152(15) 0.0142(5) Uani 1 1 d .
C016 C 0.2435(2) 0.10194(19) 0.57833(16) 0.0192(6) Uani 1 1 d .
H016 H 0.2279 0.1192 0.6330 0.023 Uiso 1 1 calc R
C017 C 0.28560(18) 0.04708(18) 0.41420(14) 0.0137(5) Uani 1 1 d .
C018 C 0.44451(19) 0.07560(18) 0.34895(14) 0.0140(5) Uani 1 1 d .
C019 C 0.3084(2) 0.27200(19) 0.20710(15) 0.0179(5) Uani 1 1 d .
H019 H 0.3489 0.2658 0.1602 0.021 Uiso 1 1 calc R
C020 C 0.29790(19) 0.33129(19) 0.35129(15) 0.0165(5) Uani 1 1 d .
H020 H 0.3316 0.3654 0.4007 0.020 Uiso 1 1 calc R
C021 C 0.1592(2) 0.04822(19) 0.52256(15) 0.0178(5) Uani 1 1 d .
H021 H 0.0884 0.0311 0.5409 0.021 Uiso 1 1 calc R
C022 C 0.1786(2) 0.02015(19) 0.44125(15) 0.0166(5) Uani 1 1 d .
H022 H 0.1220 -0.0159 0.4050 0.020 Uiso 1 1 calc R
C023 C 0.6464(2) -0.0055(2) 0.19258(15) 0.0197(6) Uani 1 1 d .
H023 H 0.6591 -0.0653 0.1591 0.024 Uiso 1 1 calc R
C024 C 0.5570(2) -0.00658(19) 0.24181(15) 0.0173(5) Uani 1 1 d .
H024 H 0.5098 -0.0676 0.2412 0.021 Uiso 1 1 calc R
C025 C 0.7174(2) 0.0847(2) 0.19277(15) 0.0195(6) Uani 1 1 d .
H025 H 0.7793 0.0847 0.1607 0.023 Uiso 1 1 calc R
C026 C 0.3491(2) 0.12971(19) 0.55361(15) 0.0168(5) Uani 1 1 d .
H026 H 0.4051 0.1655 0.5906 0.020 Uiso 1 1 calc R
C027 C 0.1965(2) 0.23218(19) 0.20396(16) 0.0181(5) Uani 1 1 d .
H027 H 0.1621 0.1996 0.1541 0.022 Uiso 1 1 calc R
C028 C 0.7463(2) 0.40159(19) 0.51097(15) 0.0181(5) Uani 1 1 d .
H028 H 0.6839 0.4466 0.5180 0.022 Uiso 1 1 calc R
C029 C 0.1346(2) 0.23952(19) 0.27298(16) 0.0165(5) Uani 1 1 d .
C030 C 0.8572(2) 0.4318(2) 0.54524(15) 0.0214(6) Uani 1 1 d .
H030 H 0.8689 0.4962 0.5756 0.026 Uiso 1 1 calc R
C031 C 0.9504(2) 0.3659(2) 0.53421(16) 0.0218(6) Uani 1 1 d .
H031 H 1.0249 0.3863 0.5569 0.026 Uiso 1 1 calc R
C032 C 0.1869(2) 0.29027(18) 0.34668(15) 0.0173(5) Uani 1 1 d .
H032 H 0.1463 0.2966 0.3935 0.021 Uiso 1 1 calc R
C033 C 0.0148(2) 0.1918(2) 0.26989(17) 0.0228(6) Uani 1 1 d .
H03A H -0.0180 0.1822 0.2116 0.034 Uiso 1 1 calc R
H03B H -0.0334 0.2399 0.2978 0.034 Uiso 1 1 calc R
H03C H 0.0194 0.1228 0.2983 0.034 Uiso 1 1 calc R
C034 C 0.9329(2) 0.2701(2) 0.48958(15) 0.0185(6) Uani 1 1 d .
H034 H 0.9957 0.2257 0.4823 0.022 Uiso 1 1 calc R

loop_
_atom_site_aniso_label
_atom_site_aniso_U_11
_atom_site_aniso_U_22
_atom_site_aniso_U_33
_atom_site_aniso_U_23
_atom_site_aniso_U_13
_atom_site_aniso_U_12
S1 0.0129(3) 0.0146(3) 0.0183(3) 0.0045(3) 0.0017(2) 0.0006(2)
O2 0.0192(9) 0.0250(9) 0.0195(9) 0.0103(8) 0.0057(7) 0.0031(7)
O1 0.0196(9) 0.0130(9) 0.0278(10) 0.0007(8) -0.0001(7) -0.0007(7)
N2 0.0142(10) 0.0139(10) 0.0145(10) 0.0014(8) 0.0021(8) 0.0012(8)
N1 0.0126(10) 0.0148(10) 0.0134(10) 0.0001(8) 0.0015(8) -0.0034(8)
C006 0.0136(11) 0.0161(12) 0.0113(12) 0.0012(10) -0.0012(9) 0.0018(10)
C007 0.0165(12) 0.0137(12) 0.0119(12) -0.0014(10) 0.0044(10) 0.0005(10)
C008 0.0146(11) 0.0157(12) 0.0095(11) 0.0039(10) 0.0024(9) -0.0027(10)
C009 0.0123(11) 0.0160(12) 0.0126(12) 0.0022(10) -0.0016(9) 0.0018(9)
C010 0.0162(12) 0.0119(12) 0.0140(12) -0.0005(10) -0.0015(10) -0.0006(10)
C011 0.0176(12) 0.0134(12) 0.0158(12) -0.0001(10) 0.0039(10) -0.0018(10)
C012 0.0134(11) 0.0196(13) 0.0145(12) 0.0045(11) -0.0023(10) 0.0007(10)
C013 0.0126(12) 0.0119(12) 0.0156(12) 0.0039(10) 0.0025(10) 0.0001(9)
C014 0.0143(12) 0.0162(12) 0.0137(12) 0.0004(10) 0.0011(10) -0.0012(10)
C015 0.0132(11) 0.0104(12) 0.0185(13) 0.0033(10) 0.0005(10) 0.0029(10)
C016 0.0225(13) 0.0190(13) 0.0177(13) -0.0008(11) 0.0086(11) -0.0004(11)
C017 0.0133(11) 0.0099(11) 0.0175(12) 0.0029(10) 0.0002(10) 0.0003(9)
C018 0.0168(12) 0.0121(12) 0.0125(12) 0.0018(10) -0.0004(10) 0.0006(10)
C019 0.0205(13) 0.0182(13) 0.0158(13) 0.0029(11) 0.0052(10) 0.0039(11)
C020 0.0187(12) 0.0140(12) 0.0164(13) -0.0009(10) 0.0000(10) 0.0022(10)
C021 0.0129(11) 0.0170(12) 0.0246(14) 0.0041(11) 0.0069(10) 0.0007(10)
C022 0.0144(12) 0.0133(12) 0.0211(13) 0.0029(11) -0.0012(10) -0.0017(10)
C023 0.0235(13) 0.0211(13) 0.0139(12) -0.0025(11) 0.0003(10) 0.0064(11)
C024 0.0207(13) 0.0162(12) 0.0143(12) 0.0011(10) -0.0004(10) -0.0018(10)
C025 0.0146(12) 0.0283(14) 0.0161(13) 0.0022(11) 0.0039(10) 0.0044(11)
C026 0.0163(12) 0.0169(13) 0.0168(13) -0.0022(10) 0.0007(10) -0.0019(10)
C027 0.0171(12) 0.0178(13) 0.0184(13) -0.0017(11) -0.0018(11) 0.0012(10)
C028 0.0186(13) 0.0171(13) 0.0188(13) 0.0008(11) 0.0029(10) 0.0000(10)
C029 0.0154(12) 0.0121(12) 0.0215(14) 0.0019(10) 0.0002(10) 0.0036(9)
C030 0.0282(14) 0.0176(13) 0.0180(13) -0.0034(11) 0.0012(11) -0.0075(11)
C031 0.0152(12) 0.0283(15) 0.0207(14) 0.0029(11) -0.0024(10) -0.0105(11)
C032 0.0172(12) 0.0153(12) 0.0201(13) 0.0021(11) 0.0057(10) 0.0042(10)
C033 0.0186(13) 0.0210(14) 0.0286(15) -0.0019(12) 0.0016(11) 0.0001(11)
C034 0.0154(12) 0.0219(13) 0.0187(13) 0.0068(11) 0.0040(10) 0.0001(10)

loop_
_atom_type_symbol
_atom_type_description
_atom_type_scat_dispersion_real
_atom_type_scat_dispersion_imag
_atom_type_scat_source
C C 0.0033 0.0016 'International Tables Vol C Tables 4.2.6.8 and 6.1.1.4'
H H 0.0000 0.0000 'International Tables Vol C Tables 4.2.6.8 and 6.1.1.4'
N N 0.0061 0.0033 'International Tables Vol C Tables 4.2.6.8 and 6.1.1.4'
O O 0.0106 0.0060 'International Tables Vol C Tables 4.2.6.8 and 6.1.1.4'
S S 0.1246 0.1234 'International Tables Vol C Tables 4.2.6.8 and 6.1.1.4'

loop_
_geom_angle_atom_site_label_1
_geom_angle_atom_site_label_2
_geom_angle_atom_site_label_3
_geom_angle
O2 S1 O1 120.70(10)
O2 S1 N2 107.39(10)
O1 S1 N2 105.71(10)
O2 S1 C015 107.80(11)
O1 S1 C015 107.66(10)
N2 S1 C015 106.85(10)
C006 N2 C007 120.56(18)
C006 N2 S1 118.45(15)
C007 N2 S1 118.62(15)
C013 N1 C018 108.57(18)
C013 N1 C014 127.48(19)
C018 N1 C014 123.20(18)
C012 C006 C009 120.5(2)
C012 C006 N2 118.7(2)
C009 C006 N2 120.84(19)
N2 C007 C008 111.90(17)
N2 C007 C014 110.24(18)
C008 C007 C014 111.03(19)
C028 C008 C011 118.5(2)
C028 C008 C007 120.5(2)
C011 C008 C007 120.9(2)
C024 C009 C006 117.9(2)
C024 C009 C018 120.2(2)
C006 C009 C018 121.9(2)
C018 C010 C017 107.5(2)
C034 C011 C008 120.7(2)
C025 C012 C006 120.3(2)
N1 C013 C026 130.0(2)
N1 C013 C017 107.51(19)
C026 C013 C017 122.4(2)
N1 C014 C007 111.87(19)
C019 C015 C020 120.4(2)
C019 C015 S1 120.33(18)
C020 C015 S1 119.24(18)
C026 C016 C021 121.1(2)
C022 C017 C013 118.6(2)
C022 C017 C010 134.4(2)
C013 C017 C010 106.99(19)
C010 C018 N1 109.4(2)
C010 C018 C009 131.6(2)
N1 C018 C009 119.00(19)
C027 C019 C015 118.9(2)
C032 C020 C015 119.6(2)
C022 C021 C016 121.6(2)
C021 C022 C017 118.6(2)
C024 C023 C025 120.0(2)
C023 C024 C009 121.5(2)
C023 C025 C012 119.9(2)
C016 C026 C013 117.6(2)
C029 C027 C019 121.8(2)
C030 C028 C008 120.9(2)
C027 C029 C032 118.3(2)
C027 C029 C033 121.2(2)
C032 C029 C033 120.5(2)
C031 C030 C028 119.9(2)
C034 C031 C030 120.0(2)
C020 C032 C029 121.1(2)
C031 C034 C011 120.0(2)

loop_
_geom_bond_atom_site_label_1
_geom_bond_atom_site_label_2
_geom_bond_distance
S1 O2 1.4239(17)
S1 O1 1.4313(18)
S1 N2 1.641(2)
S1 C015 1.763(2)
N2 C006 1.447(3)
N2 C007 1.488(3)
N1 C013 1.384(3)
N1 C018 1.389(3)
N1 C014 1.444(3)
C006 C012 1.386(3)
C006 C009 1.403(3)
C007 C008 1.513(3)
C007 C014 1.526(3)
C008 C028 1.387(3)
C008 C011 1.394(3)
C009 C024 1.398(3)
C009 C018 1.464(3)
C010 C018 1.368(3)
C010 C017 1.425(3)
C011 C034 1.386(3)
C012 C025 1.385(3)
C013 C026 1.388(3)
C013 C017 1.416(3)
C015 C019 1.389(3)
C015 C020 1.391(3)
C016 C026 1.377(3)
C016 C021 1.400(3)
C017 C022 1.404(3)
C019 C027 1.385(3)
C020 C032 1.378(3)
C021 C022 1.377(3)
C023 C024 1.374(3)
C023 C025 1.384(3)
C027 C029 1.384(3)
C028 C030 1.385(3)
C029 C032 1.394(3)
C029 C033 1.506(3)
C030 C031 1.382(4)
C031 C034 1.378(3)
